data_2209909
loop_
_publ_author_name
'Luong C. Duong'
'Stephen K. Cope'
'Daniel S. Jones'
'Craig A. Ogle'

_publ_section_title
;
 <i>cis</i>-1,2,2,3-Tetraphenyl-2,3-dihydro-1<i>H</i>-2-benzosilole
;
_journal_coeditor_code JH2026
_journal_issue 8
_journal_name_full 'Acta Crystallographica Section E'
_journal_page_first o3574
_journal_page_last o3576
_journal_paper_doi 10.1107/S1600536806028169
_journal_volume 62
_journal_year 2006
_chemical_formula_iupac 'C32 H26 Si1'
_chemical_formula_moiety 'C32 H26 Si1'
_chemical_formula_sum 'C32 H26 Si'
_chemical_formula_weight 438.62
_chemical_name_systematic
;
cis-1,2,2,3-Tetraphenyl-2,3-dihydro-1H-2-benzosilole
;
_space_group_IT_number 2
_symmetry_cell_setting triclinic
_symmetry_space_group_name_Hall '-P 1'
_symmetry_space_group_name_H-M 'P -1'
_audit_creation_method 'WinGX routine CIF_UPDATE'
_cell_angle_alpha 67.620(14)
_cell_angle_beta 84.657(18)
_cell_angle_gamma 66.77(2)
_cell_formula_units_Z 2
_cell_length_a 9.877(3)
_cell_length_b 10.633(2)
_cell_length_c 13.693(2)
_cell_measurement_reflns_used 25
_cell_measurement_temperature 295(2)
_cell_measurement_theta_max 25.24
_cell_measurement_theta_min 3.50
_cell_volume 1219.2(5)
_computing_cell_refinement 'CAD-4 EXPRESS'
_computing_data_collection 'CAD-4 EXPRESS (Enraf--Nonius, 1994)'
_computing_data_reduction 'XCAD4 (Harms & Wocadlo, 1995)'
_computing_molecular_graphics 'ORTEP-3 for Windows (Farrugia, 1997)'
_computing_publication_material 'WinGX (Farrugia, 1999)'
_computing_structure_refinement 'SHELXL97 (Sheldrick, 1997)'
_computing_structure_solution 'SHELXS86 (Sheldrick, 1985)'
_diffrn_measured_fraction_theta_full 0.999
_diffrn_measured_fraction_theta_max 0.999
_diffrn_measurement_device '\k-geometry diffractometer'
_diffrn_measurement_device_type 'Enraf--Nonius CAD-4'
_diffrn_measurement_method 'non-profiled \w/2\q'
_diffrn_radiation_monochromator graphite
_diffrn_radiation_source 'normal-focus sealed tube'
_diffrn_radiation_type CuK\a
_diffrn_radiation_wavelength 1.54178
_diffrn_reflns_av_R_equivalents 0.0134
_diffrn_reflns_limit_h_max 12
_diffrn_reflns_limit_h_min -11
_diffrn_reflns_limit_k_max 12
_diffrn_reflns_limit_k_min -11
_diffrn_reflns_limit_l_max 16
_diffrn_reflns_limit_l_min -12
_diffrn_reflns_number 7796
_diffrn_reflns_theta_full 69.87
_diffrn_reflns_theta_max 69.87
_diffrn_reflns_theta_min 3.5
_diffrn_standards_decay_% 3
_diffrn_standards_interval_count 94
_diffrn_standards_interval_time 60
_diffrn_standards_number 3
_exptl_absorpt_coefficient_mu 0.962
_exptl_absorpt_correction_type none
_exptl_crystal_colour colorless
_exptl_crystal_density_diffrn 1.195
_exptl_crystal_density_method 'not measured'
_exptl_crystal_description prism
_exptl_crystal_F_000 464
_exptl_crystal_size_max 0.50
_exptl_crystal_size_mid 0.30
_exptl_crystal_size_min 0.25
_refine_diff_density_max 0.225
_refine_diff_density_min -0.199
_refine_ls_extinction_coef 0.0250(10)
_refine_ls_extinction_expression Fc^*^=kFc[1+0.001xFc^2^\l^3^/sin(2\q)]^-1/4^
_refine_ls_extinction_method 'SHELXL97 (Sheldrick, 1997)'
_refine_ls_goodness_of_fit_ref 1.032
_refine_ls_hydrogen_treatment constr
_refine_ls_matrix_type full
_refine_ls_number_parameters 299
_refine_ls_number_reflns 4604
_refine_ls_number_restraints 0
_refine_ls_restrained_S_all 1.032
_refine_ls_R_factor_gt 0.0349
_refine_ls_shift/su_max 0
_refine_ls_structure_factor_coef Fsqd
_refine_ls_weighting_details 'calc w = 1/[\s^2^(Fo^2^)+(0.0506P)^2^+0.2363P] where P=(Fo^2^+2Fc^2^)/3'
_refine_ls_weighting_scheme calc
_refine_ls_wR_factor_ref 0.1007
_reflns_number_gt 4113
_reflns_number_total 4604
_reflns_threshold_expression I>2\s(I)
_cod_data_source_file jh2026.cif
_cod_data_source_block 3
_cod_database_code 2209909
_cod_database_fobs_code 2209909

loop_
_symmetry_equiv_pos_as_xyz
'x, y, z'
'-x, -y, -z'

loop_
_atom_site_type_symbol
_atom_site_label
_atom_site_fract_x
_atom_site_fract_y
_atom_site_fract_z
_atom_site_U_iso_or_equiv
_atom_site_adp_type
_atom_site_calc_flag
_atom_site_refinement_flags
_atom_site_occupancy
Si Si 0.43091(4) 0.68959(4) 0.73198(3) 0.04569(13) Uani d . 1
C C22 0.27888(14) 0.86421(14) 0.64767(10) 0.0466(3) Uani d . 1
C C27 0.16428(16) 0.95296(16) 0.69054(12) 0.0558(3) Uani d . 1
H H27 0.1606 0.9231 0.7637 0.067 Uiso calc R 1
C C16 0.56546(14) 0.60922(14) 0.64593(11) 0.0485(3) Uani d . 1
C C23 0.27846(16) 0.91449(15) 0.53762(11) 0.0528(3) Uani d . 1
H H23 0.3526 0.8585 0.5064 0.063 Uiso calc R 1
C C24 0.17074(18) 1.04549(17) 0.47352(12) 0.0627(4) Uani d . 1
H H24 0.1735 1.0767 0.4003 0.075 Uiso calc R 1
C C28 0.25036(16) 0.50845(16) 0.80844(11) 0.0555(3) Uani d . 1
C C33 0.10765(18) 0.60581(18) 0.76522(13) 0.0658(4) Uani d . 1
H H33 0.0768 0.7049 0.7549 0.079 Uiso calc R 1
C C5 0.38919(17) 0.72624(16) 0.91117(11) 0.0571(4) Uani d . 1
C C10 0.57759(16) 0.83369(16) 0.81243(11) 0.0535(3) Uani d . 1
C C21 0.58560(19) 0.47552(16) 0.63999(14) 0.0641(4) Uani d . 1
H H21 0.535 0.4201 0.6838 0.077 Uiso calc R 1
C C26 0.05716(16) 1.08338(16) 0.62663(13) 0.0609(4) Uani d . 1
H H26 -0.0172 1.1407 0.6569 0.073 Uiso calc R 1
C C4 0.30808(17) 0.64298(16) 0.91202(11) 0.0572(4) Uani d . 1
C C17 0.64621(17) 0.68624(18) 0.57996(14) 0.0625(4) Uani d . 1
H H17 0.637 0.7752 0.5828 0.075 Uiso calc R 1
C C15 0.50363(18) 0.97942(17) 0.74465(14) 0.0643(4) Uani d . 1
H H15 0.4126 1.0066 0.7119 0.077 Uiso calc R 1
C C19 0.7551(2) 0.50218(19) 0.50561(15) 0.0725(5) Uani d . 1
H H19 0.8172 0.467 0.4583 0.087 Uiso calc R 1
C C1 0.51491(16) 0.71737(15) 0.83767(11) 0.0537(3) Uani d . 1
H H1 0.5959 0.6228 0.8745 0.064 Uiso calc R 1
C C11 0.71408(19) 0.7988(2) 0.85753(15) 0.0740(5) Uani d . 1
H H11 0.7675 0.7023 0.9029 0.089 Uiso calc R 1
C C14 0.5618(2) 1.08499(18) 0.72472(14) 0.0679(4) Uani d . 1
H H14 0.5095 1.1818 0.6795 0.081 Uiso calc R 1
C C25 0.05989(18) 1.12922(16) 0.51803(13) 0.0639(4) Uani d . 1
H H25 -0.0132 1.2167 0.4751 0.077 Uiso calc R 1
C C32 0.0112(2) 0.5578(2) 0.73738(14) 0.0742(5) Uani d . 1
H H32 -0.0838 0.6245 0.7095 0.089 Uiso calc R 1
C C3 0.35802(16) 0.55839(15) 0.83785(11) 0.0536(3) Uani d . 1
H H3 0.4444 0.4688 0.8742 0.064 Uiso calc R 1
C C6 0.3457(2) 0.8162(2) 0.96970(13) 0.0744(5) Uani d . 1
H H6 0.3988 0.8716 0.9695 0.089 Uiso calc R 1
C C29 0.2910(2) 0.36132(18) 0.82231(14) 0.0687(4) Uani d . 1
H H29 0.3848 0.2932 0.8519 0.082 Uiso calc R 1
C C20 0.6792(2) 0.42314(19) 0.57040(16) 0.0767(5) Uani d . 1
H H20C 0.6906 0.3335 0.5677 0.092 Uiso calc R 1
C C8 0.1448(3) 0.7397(3) 1.03046(15) 0.0917(6) Uani d . 1
H H8 0.0632 0.7442 1.0709 0.11 Uiso calc R 1
C C31 0.0547(2) 0.4124(2) 0.75065(15) 0.0798(5) Uani d . 1
H H31 -0.01 0.3806 0.7311 0.096 Uiso calc R 1
C C18 0.73960(19) 0.6336(2) 0.51045(15) 0.0730(5) Uani d . 1
H H18 0.792 0.6873 0.4669 0.088 Uiso calc R 1
C C13 0.6960(2) 1.0475(2) 0.77119(15) 0.0733(5) Uani d . 1
H H13 0.7348 1.1186 0.7585 0.088 Uiso calc R 1
C C30 0.1947(2) 0.3142(2) 0.79299(17) 0.0824(5) Uani d . 1
H H30 0.225 0.2156 0.802 0.099 Uiso calc R 1
C C9 0.1865(2) 0.6493(2) 0.97282(12) 0.0727(5) Uani d . 1
H H9 0.1334 0.5931 0.9748 0.087 Uiso calc R 1
C C7 0.2225(3) 0.8226(3) 1.02838(15) 0.0930(6) Uani d . 1
H H7 0.1924 0.8838 1.0667 0.112 Uiso calc R 1
C C12 0.7723(2) 0.9049(2) 0.83637(18) 0.0869(6) Uani d . 1
H H12 0.8646 0.8785 0.867 0.104 Uiso calc R 1

loop_
_atom_site_aniso_label
_atom_site_aniso_U_11
_atom_site_aniso_U_22
_atom_site_aniso_U_33
_atom_site_aniso_U_12
_atom_site_aniso_U_13
_atom_site_aniso_U_23
Si 0.0453(2) 0.03789(19) 0.0459(2) -0.01026(14) 0.00127(14) -0.01339(15)
C22 0.0462(7) 0.0397(6) 0.0490(7) -0.0149(5) 0.0004(5) -0.0130(5)
C27 0.0520(8) 0.0495(7) 0.0523(8) -0.0120(6) 0.0039(6) -0.0132(6)
C16 0.0445(7) 0.0428(7) 0.0528(7) -0.0119(5) 0.0008(5) -0.0173(6)
C23 0.0577(8) 0.0456(7) 0.0508(7) -0.0173(6) 0.0006(6) -0.0160(6)
C24 0.0740(10) 0.0521(8) 0.0490(8) -0.0209(7) -0.0066(7) -0.0071(6)
C28 0.0589(8) 0.0478(7) 0.0495(7) -0.0209(6) 0.0080(6) -0.0083(6)
C33 0.0634(9) 0.0542(8) 0.0664(10) -0.0218(7) 0.0009(7) -0.0094(7)
C5 0.0621(8) 0.0528(8) 0.0394(7) -0.0102(7) -0.0067(6) -0.0103(6)
C10 0.0553(8) 0.0491(7) 0.0534(8) -0.0125(6) -0.0025(6) -0.0231(6)
C21 0.0721(10) 0.0463(8) 0.0734(10) -0.0240(7) 0.0204(8) -0.0245(7)
C26 0.0496(8) 0.0469(8) 0.0709(10) -0.0087(6) 0.0039(7) -0.0169(7)
C4 0.0621(8) 0.0489(7) 0.0380(7) -0.0109(6) -0.0014(6) -0.0033(6)
C17 0.0601(9) 0.0571(8) 0.0800(11) -0.0285(7) 0.0159(7) -0.0325(8)
C15 0.0613(9) 0.0514(8) 0.0739(10) -0.0149(7) -0.0124(7) -0.0207(7)
C19 0.0688(10) 0.0645(10) 0.0729(11) -0.0131(8) 0.0205(8) -0.0311(8)
C1 0.0531(8) 0.0428(7) 0.0522(8) -0.0072(6) -0.0077(6) -0.0139(6)
C11 0.0662(10) 0.0605(9) 0.0825(12) -0.0148(8) -0.0191(9) -0.0186(9)
C14 0.0777(11) 0.0515(8) 0.0735(10) -0.0219(8) -0.0017(8) -0.0243(8)
C25 0.0596(9) 0.0432(7) 0.0673(10) -0.0107(6) -0.0102(7) -0.0048(7)
C32 0.0652(10) 0.0791(12) 0.0695(10) -0.0348(9) 0.0038(8) -0.0119(9)
C3 0.0532(8) 0.0402(7) 0.0506(7) -0.0106(6) -0.0010(6) -0.0067(6)
C6 0.0884(12) 0.0791(11) 0.0508(9) -0.0220(9) -0.0030(8) -0.0287(8)
C29 0.0684(10) 0.0523(8) 0.0768(11) -0.0241(8) 0.0115(8) -0.0163(8)
C20 0.0919(13) 0.0531(9) 0.0872(12) -0.0236(9) 0.0245(10) -0.0376(9)
C8 0.0977(15) 0.1110(16) 0.0519(10) -0.0323(13) 0.0255(10) -0.0292(10)
C31 0.0863(13) 0.0937(14) 0.0761(12) -0.0587(12) 0.0197(10) -0.0279(10)
C18 0.0650(10) 0.0756(11) 0.0819(12) -0.0335(9) 0.0257(9) -0.0316(9)
C13 0.0786(11) 0.0726(11) 0.0808(12) -0.0364(9) 0.0038(9) -0.0339(9)
C30 0.0940(14) 0.0662(11) 0.0966(14) -0.0450(10) 0.0232(11) -0.0300(10)
C9 0.0802(11) 0.0723(10) 0.0468(8) -0.0263(9) 0.0101(8) -0.0080(7)
C7 0.1103(16) 0.1108(17) 0.0582(11) -0.0319(14) 0.0175(10) -0.0462(11)
C12 0.0707(11) 0.0850(13) 0.1071(16) -0.0319(10) -0.0177(11) -0.0311(12)

loop_
_atom_type_symbol
_atom_type_description
_atom_type_scat_dispersion_real
_atom_type_scat_dispersion_imag
_atom_type_scat_source
C C 0.0181 0.0091 'International Tables Vol C Tables 4.2.6.8 and 6.1.1.4'
H H 0 0 'International Tables Vol C Tables 4.2.6.8 and 6.1.1.4'
Si Si 0.2541 0.3302 'International Tables Vol C Tables 4.2.6.8 and 6.1.1.4'

loop_
_geom_angle_atom_site_label_1
_geom_angle_atom_site_label_2
_geom_angle_atom_site_label_3
_geom_angle
_geom_angle_publ_flag
C16 Si C22 109.70(6) yes
C16 Si C1 115.01(7) yes
C22 Si C1 111.95(6) yes
C16 Si C3 115.92(7) yes
C22 Si C3 112.55(6) yes
C1 Si C3 90.68(7) yes
C23 C22 C27 116.69(12) ?
C23 C22 Si 120.54(10) ?
C27 C22 Si 122.74(10) ?
C26 C27 C22 121.44(14) ?
C26 C27 H27 119.3 ?
C22 C27 H27 119.3 ?
C21 C16 C17 116.86(13) ?
C21 C16 Si 122.66(11) ?
C17 C16 Si 120.40(11) ?
C24 C23 C22 121.81(14) ?
C24 C23 H23 119.1 ?
C22 C23 H23 119.1 ?
C25 C24 C23 120.00(14) ?
C25 C24 H24 120 ?
C23 C24 H24 120 ?
C29 C28 C33 117.05(16) ?
C29 C28 C3 120.66(14) ?
C33 C28 C3 122.28(14) ?
C32 C33 C28 121.30(16) ?
C32 C33 H33 119.4 ?
C28 C33 H33 119.4 ?
C6 C5 C4 119.79(16) ?
C6 C5 C1 124.81(16) ?
C4 C5 C1 115.26(13) ?
C11 C10 C15 116.65(15) ?
C11 C10 C1 120.53(14) ?
C15 C10 C1 122.82(13) ?
C20 C21 C16 121.40(15) ?
C20 C21 H21 119.3 ?
C16 C21 H21 119.3 ?
C27 C26 C25 120.24(14) ?
C27 C26 H26 119.9 ?
C25 C26 H26 119.9 ?
C9 C4 C5 119.66(16) ?
C9 C4 C3 124.98(16) ?
C5 C4 C3 115.24(13) ?
C18 C17 C16 121.58(15) ?
C18 C17 H17 119.2 ?
C16 C17 H17 119.2 ?
C14 C15 C10 121.75(15) ?
C14 C15 H15 119.1 ?
C10 C15 H15 119.1 ?
C20 C19 C18 119.79(16) ?
C20 C19 H19 120.1 ?
C18 C19 H19 120.1 ?
C10 C1 C5 116.53(12) ?
C10 C1 Si 122.88(10) ?
C5 C1 Si 98.27(10) ?
C10 C1 H1 105.9 ?
C5 C1 H1 105.9 ?
Si C1 H1 105.9 ?
C12 C11 C10 121.27(16) ?
C12 C11 H11 119.4 ?
C10 C11 H11 119.4 ?
C13 C14 C15 120.22(16) ?
C13 C14 H14 119.9 ?
C15 C14 H14 119.9 ?
C24 C25 C26 119.82(14) ?
C24 C25 H25 120.1 ?
C26 C25 H25 120.1 ?
C31 C32 C33 120.45(18) ?
C31 C32 H32 119.8 ?
C33 C32 H32 119.8 ?
C28 C3 C4 117.49(13) ?
C28 C3 Si 120.72(10) ?
C4 C3 Si 98.12(9) ?
C28 C3 H3 106.4 ?
C4 C3 H3 106.4 ?
Si C3 H3 106.4 ?
C7 C6 C5 119.5(2) ?
C7 C6 H6 120.2 ?
C5 C6 H6 120.2 ?
C30 C29 C28 121.43(17) ?
C30 C29 H29 119.3 ?
C28 C29 H29 119.3 ?
C19 C20 C21 120.38(16) ?
C19 C20 H20C 119.8 ?
C21 C20 H20C 119.8 ?
C7 C8 C9 120.65(19) ?
C7 C8 H8 119.7 ?
C9 C8 H8 119.7 ?
C32 C31 C30 119.43(18) ?
C32 C31 H31 120.3 ?
C30 C31 H31 120.3 ?
C19 C18 C17 119.97(16) ?
C19 C18 H18 120 ?
C17 C18 H18 120 ?
C12 C13 C14 119.35(17) ?
C12 C13 H13 120.3 ?
C14 C13 H13 120.3 ?
C31 C30 C29 120.33(18) ?
C31 C30 H30 119.8 ?
C29 C30 H30 119.8 ?
C8 C9 C4 119.7(2) ?
C8 C9 H9 120.2 ?
C4 C9 H9 120.2 ?
C8 C7 C6 120.68(19) ?
C8 C7 H7 119.7 ?
C6 C7 H7 119.7 ?
C13 C12 C11 120.75(17) ?
C13 C12 H12 119.6 ?
C11 C12 H12 119.6 ?

loop_
_geom_bond_atom_site_label_1
_geom_bond_atom_site_label_2
_geom_bond_distance
_geom_bond_publ_flag
Si C16 1.8611(15) yes
Si C22 1.8777(15) yes
Si C1 1.9007(15) yes
Si C3 1.9038(15) yes
C22 C23 1.3938(19) ?
C22 C27 1.404(2) ?
C27 C26 1.378(2) ?
C27 H27 0.93 ?
C16 C21 1.389(2) ?
C16 C17 1.393(2) ?
C23 C24 1.384(2) ?
C23 H23 0.93 ?
C24 C25 1.372(2) ?
C24 H24 0.93 ?
C28 C29 1.392(2) ?
C28 C33 1.395(2) ?
C28 C3 1.504(2) ?
C33 C32 1.383(2) ?
C33 H33 0.93 ?
C5 C6 1.392(2) ?
C5 C4 1.406(2) ?
C5 C1 1.520(2) ?
C10 C11 1.387(2) ?
C10 C15 1.391(2) ?
C10 C1 1.507(2) ?
C21 C20 1.381(2) ?
C21 H21 0.93 ?
C26 C25 1.379(2) ?
C26 H26 0.93 ?
C4 C9 1.390(2) ?
C4 C3 1.528(2) ?
C17 C18 1.380(2) ?
C17 H17 0.93 ?
C15 C14 1.383(2) ?
C15 H15 0.93 ?
C19 C20 1.364(3) ?
C19 C18 1.372(2) ?
C19 H19 0.93 ?
C1 H1 0.98 ?
C11 C12 1.386(3) ?
C11 H11 0.93 ?
C14 C13 1.366(2) ?
C14 H14 0.93 ?
C25 H25 0.93 ?
C32 C31 1.373(3) ?
C32 H32 0.93 ?
C3 H3 0.98 ?
C6 C7 1.388(3) ?
C6 H6 0.93 ?
C29 C30 1.384(3) ?
C29 H29 0.93 ?
C20 H20C 0.93 ?
C8 C7 1.370(3) ?
C8 C9 1.386(3) ?
C8 H8 0.93 ?
C31 C30 1.374(3) ?
C31 H31 0.93 ?
C18 H18 0.93 ?
C13 C12 1.363(3) ?
C13 H13 0.93 ?
C30 H30 0.93 ?
C9 H9 0.93 ?
C7 H7 0.93 ?
C12 H12 0.93 ?
